data_7702922
loop_
_publ_author_name
'Liu, Guocheng'
'Li, Yan'
'Chi, Jie'
'Xu, Na'
'Wang, Xiuli'
'Lin, Hongyan'
'Chen, Baokuan'
'Li, Jianrong'

_publ_section_title
;
 Various Cd(ii) coordination polymers induced by carboxylates:
 multi-functional detection of Fe<sup>3+</sup>, anions, aspartic acids and
 bovine serum albumin.
;
_journal_issue 3
_journal_name_full 'Dalton transactions (Cambridge, England : 2003)'
_journal_page_first 737
_journal_page_last 749
_journal_paper_doi 10.1039/c9dt04103f
_journal_volume 49
_journal_year 2020
_chemical_formula_sum 'C64 H56 Cd2 N8 O16'
_chemical_formula_weight 1417.96
_space_group_crystal_system monoclinic
_space_group_IT_number 4
_space_group_name_Hall 'P 2yb'
_space_group_name_H-M_alt 'P 1 21 1'
_atom_sites_solution_hydrogens mixed
_audit_creation_method SHELXL-2014/7
_audit_update_record
;
2019-09-10 deposited with the CCDC.	2019-11-28 downloaded from the CCDC.
;
_cell_angle_alpha 90
_cell_angle_beta 91.2720(10)
_cell_angle_gamma 90
_cell_formula_units_Z 2
_cell_length_a 16.0139(6)
_cell_length_b 11.7074(4)
_cell_length_c 16.6507(5)
_cell_measurement_reflns_used 7219
_cell_measurement_temperature 296(2)
_cell_measurement_theta_max 28.405
_cell_measurement_theta_min 1.223
_cell_volume 3120.92(18)
_computing_structure_refinement 'SHELXL-2014/7 (Sheldrick, 2014)'
_diffrn_ambient_temperature 293(2)
_diffrn_measured_fraction_theta_full 1.000
_diffrn_measured_fraction_theta_max 0.999
_diffrn_measurement_device_type 'sealed tube'
_diffrn_measurement_method graphite
_diffrn_radiation_type MoK\a
_diffrn_radiation_wavelength 0.71073
_diffrn_reflns_av_R_equivalents 0.0260
_diffrn_reflns_av_unetI/netI 0.0507
_diffrn_reflns_Laue_measured_fraction_full 1.000
_diffrn_reflns_Laue_measured_fraction_max 0.999
_diffrn_reflns_limit_h_max 10
_diffrn_reflns_limit_h_min -21
_diffrn_reflns_limit_k_max 15
_diffrn_reflns_limit_k_min -14
_diffrn_reflns_limit_l_max 22
_diffrn_reflns_limit_l_min -22
_diffrn_reflns_number 23466
_diffrn_reflns_point_group_measured_fraction_full 0.942
_diffrn_reflns_point_group_measured_fraction_max 0.916
_diffrn_reflns_theta_full 25.242
_diffrn_reflns_theta_max 28.405
_diffrn_reflns_theta_min 1.223
_exptl_absorpt_coefficient_mu 0.757
_exptl_crystal_colour COLOURLESS
_exptl_crystal_density_diffrn 1.509
_exptl_crystal_description BLOCK
_exptl_crystal_F_000 1440
_exptl_crystal_size_max 0.150
_exptl_crystal_size_mid 0.130
_exptl_crystal_size_min 0.110
_exptl_transmission_factor_max 0.921
_exptl_transmission_factor_min 0.895
_refine_diff_density_max 0.604
_refine_diff_density_min -0.726
_refine_diff_density_rms 0.134
_refine_ls_abs_structure_details
;
 Flack x determined using 4587 quotients [(I+)-(I-)]/[(I+)+(I-)]
 (Parsons, Flack and Wagner, Acta Cryst. B69 (2013) 249-259).
;
_refine_ls_abs_structure_Flack 1.001(10)
_refine_ls_extinction_method none
_refine_ls_goodness_of_fit_ref 1.015
_refine_ls_hydrogen_treatment constr
_refine_ls_matrix_type full
_refine_ls_number_parameters 801
_refine_ls_number_reflns 14387
_refine_ls_number_restraints 1
_refine_ls_restrained_S_all 1.015
_refine_ls_R_factor_all 0.0531
_refine_ls_R_factor_gt 0.0410
_refine_ls_shift/su_max 0.001
_refine_ls_shift/su_mean 0.000
_refine_ls_structure_factor_coef Fsqd
_refine_ls_weighting_details 'w=1/[\s^2^(Fo^2^)+(0.0632P)^2^] where P=(Fo^2^+2Fc^2^)/3'
_refine_ls_weighting_scheme calc
_refine_ls_wR_factor_gt 0.0986
_refine_ls_wR_factor_ref 0.1088
_reflns_Friedel_coverage 0.752
_reflns_Friedel_fraction_full 0.879
_reflns_Friedel_fraction_max 0.826
_reflns_number_gt 12315
_reflns_number_total 14387
_reflns_threshold_expression 'I > 2\s(I)'
_cod_data_source_file c9dt04103f2.cif
_cod_data_source_block 2
_cod_depositor_comments 'Adding full bibliography for 7702921--7702926.cif.'
_cod_original_sg_symbol_H-M 'P 21'
_cod_database_code 7702922
_shelx_shelxl_version_number 2014/7
_shelx_space_group_comment
;
The symmetry employed for this shelxl refinement is uniquely defined
by the following loop, which should always be used as a source of
symmetry information in preference to the above space-group names.
They are only intended as comments.
;
_shelx_estimated_absorpt_t_min 0.895
_shelx_estimated_absorpt_t_max 0.921

loop_
_space_group_symop_operation_xyz
'x, y, z'
'-x, y+1/2, -z'

loop_
_atom_site_label
_atom_site_type_symbol
_atom_site_fract_x
_atom_site_fract_y
_atom_site_fract_z
_atom_site_U_iso_or_equiv
_atom_site_adp_type
_atom_site_occupancy
_atom_site_site_symmetry_order
_atom_site_calc_flag
_atom_site_refinement_flags_posn
_atom_site_refinement_flags_adp
Cd1 Cd 0.61004(3) -0.21857(3) 0.07748(2) 0.02969(10) Uani 1 1 d . .
O1 O 0.6164(4) -0.1082(4) 0.2032(3) 0.0466(12) Uani 1 1 d . .
N1 N 0.7333(4) 0.5842(5) 0.4013(4) 0.0495(15) Uani 1 1 d . .
C1 C 0.7647(5) 0.4839(8) 0.3792(8) 0.086(4) Uani 1 1 d . .
H1A H 0.7266 0.4259 0.3606 0.103 Uiso 1 1 d R U
O1W O 0.5777(3) -0.3934(5) 0.1348(3) 0.0533(12) Uiso 1 1 d . .
H1WA H 0.5842 -0.4325 0.1775 0.064 Uiso 1 1 d R U
H1WB H 0.5611 -0.4386 0.0977 0.064 Uiso 1 1 d R U
Cd2 Cd 0.58914(3) 0.61920(3) 0.40759(2) 0.03100(11) Uani 1 1 d . .
O2 O 0.6366(3) -0.0193(4) 0.0904(3) 0.0458(12) Uani 1 1 d . .
O2W O 0.6211(4) 0.7960(5) 0.3508(3) 0.0610(15) Uani 1 1 d . .
H2WA H 0.6528 0.8389 0.3792 0.073 Uiso 1 1 d R U
H2WB H 0.6150 0.8269 0.3049 0.073 Uiso 1 1 d R U
N2 N 0.4489(3) 0.6627(5) 0.3917(3) 0.0397(13) Uani 1 1 d . .
C2 C 0.8495(5) 0.4612(9) 0.3790(8) 0.088(4) Uani 1 1 d . .
H2A H 0.8690 0.3878 0.3619 0.105 Uiso 1 1 d R U
O3 O 0.5662(3) 0.4176(4) 0.3953(3) 0.0460(12) Uani 1 1 d . .
N3 N 0.7501(4) -0.2579(5) 0.1056(3) 0.0440(14) Uani 1 1 d . .
O3W O 0.4193(5) 0.4575(5) 0.5358(4) 0.081(2) Uani 1 1 d . .
C3 C 0.9041(5) 0.5416(8) 0.4057(5) 0.054(2) Uani 1 1 d . .
O4 O 0.5848(3) 0.5092(4) 0.2821(3) 0.0452(12) Uani 1 1 d . .
N4 N 0.4665(3) -0.1803(5) 0.0842(3) 0.0371(12) Uani 1 1 d . .
O4W O 0.4283(5) 0.5400(6) 0.0663(4) 0.084(2) Uani 1 1 d . .
C4 C 0.8732(5) 0.6464(8) 0.4245(6) 0.064(2) Uani 1 1 d . .
H4A H 0.9107 0.7080 0.4376 0.077 Uiso 1 1 d R U
N5 N 0.1468(4) 0.8084(7) 0.3880(4) 0.0631(19) Uani 1 1 d . .
H5A H 0.1187 0.8277 0.4322 0.076 Uiso 1 1 d R U
C5 C 0.7880(5) 0.6639(7) 0.4217(6) 0.066(2) Uani 1 1 d . .
H5B H 0.7668 0.7378 0.4360 0.079 Uiso 1 1 d R U
O5 O 0.2002(4) 0.8668(7) 0.2729(4) 0.083(2) Uani 1 1 d . .
N6 N 0.1676(4) -0.0605(6) 0.1131(4) 0.0579(17) Uani 1 1 d . .
H6A H 0.1931 -0.0285 0.1562 0.069 Uiso 1 1 d R U
O6 O -0.0295(4) 1.3060(6) 0.4840(4) 0.078(2) Uani 1 1 d . .
C6 C 0.4008(5) 0.5953(6) 0.3446(5) 0.0488(18) Uani 1 1 d . .
H6B H 0.4272 0.5376 0.3130 0.059 Uiso 1 1 d R U
O7 O 0.5876(5) -0.3380(6) -0.0403(3) 0.077(2) Uani 1 1 d . .
N7 N 0.0208(4) 0.5327(7) 0.1214(5) 0.0617(18) Uani 1 1 d . .
H7A H 0.0017 0.4996 0.0758 0.074 Uiso 1 1 d R U
C7 C 0.4103(5) 0.7431(7) 0.4342(5) 0.0523(19) Uani 1 1 d . .
H7B H 0.4435 0.7926 0.4680 0.063 Uiso 1 1 d R U
O8 O 0.6193(4) -0.2628(5) -0.4743(3) 0.0583(15) Uani 1 1 d . .
C8 C 0.3155(4) 0.6057(7) 0.3394(5) 0.0534(18) Uani 1 1 d . .
H8B H 0.2832 0.5556 0.3052 0.064 Uiso 1 1 d R U
N8 N 0.0237(4) 1.4095(7) 0.3826(5) 0.064(2) Uani 1 1 d . .
H8A H 0.0511 1.4081 0.3359 0.077 Uiso 1 1 d R U
C9 C 0.2757(4) 0.6891(6) 0.3839(5) 0.0455(16) Uani 1 1 d . .
O9 O 0.0625(4) -0.0435(6) 0.0232(4) 0.0723(17) Uani 1 1 d . .
O10 O 0.0867(4) 0.5042(6) 0.2398(4) 0.0725(17) Uani 1 1 d . .
C10 C 0.3246(5) 0.7597(8) 0.4304(5) 0.059(2) Uani 1 1 d . .
H10A H 0.2994 0.8197 0.4607 0.071 Uiso 1 1 d R U
C11 C 0.1807(5) 0.6942(8) 0.3818(6) 0.066(2) Uani 1 1 d . .
H11A H 0.1604 0.6601 0.3320 0.079 Uiso 1 1 calc R U
H11B H 0.1600 0.6484 0.4256 0.079 Uiso 1 1 calc R U
O11 O 0.5782(5) 0.5612(5) 0.5460(3) 0.0705(18) Uani 1 1 d . .
C12 C 0.1560(5) 0.8857(9) 0.3302(5) 0.059(2) Uani 1 1 d . .
O12 O 0.6435(4) -0.1716(5) -0.0601(4) 0.0642(15) Uiso 1 1 d . .
C13 C 0.1133(5) 0.9972(8) 0.3423(5) 0.058(2) Uani 1 1 d . .
C14 C 0.1266(5) 1.1975(10) 0.3715(6) 0.075(3) Uani 1 1 d . .
H14A H 0.1612 1.2641 0.3773 0.090 Uiso 1 1 d R U
C15 C 0.0427(5) 1.2053(9) 0.3828(5) 0.059(2) Uani 1 1 d . .
C16 C 0.0249(5) 1.0057(8) 0.3448(5) 0.057(2) Uani 1 1 d . .
C17 C -0.0103(4) 1.1121(9) 0.3669(5) 0.0577(19) Uani 1 1 d . .
C18 C -0.0287(6) 0.9130(9) 0.3246(7) 0.079(3) Uani 1 1 d . .
H18A H -0.0052 0.8417 0.3078 0.095 Uiso 1 1 d R U
C19 C -0.0992(5) 1.1189(11) 0.3709(7) 0.084(3) Uani 1 1 d . .
H19A H -0.1245 1.1888 0.3882 0.101 Uiso 1 1 d R U
C20 C 0.0095(5) 1.3110(9) 0.4204(5) 0.064(2) Uani 1 1 d . .
C21 C 0.1533(5) 0.1837(8) 0.1278(6) 0.064(2) Uani 1 1 d . .
H21A H 0.2089 0.1552 0.1211 0.077 Uiso 1 1 d R U
C22 C -0.0030(5) 1.5182(9) 0.4139(6) 0.070(3) Uani 1 1 d . .
H22A H 0.0130 1.5786 0.3784 0.105 Uiso 1 1 d R U
H22C H 0.0226 1.5303 0.4659 0.105 Uiso 1 1 d R U
C23 C 0.6256(4) -0.0188(5) 0.1645(4) 0.0335(13) Uani 1 1 d . .
C24 C 0.6201(4) 0.0957(5) 0.2058(3) 0.0296(13) Uani 1 1 d . .
C25 C 0.6180(4) 0.1031(6) 0.2893(4) 0.0393(15) Uani 1 1 d . .
H25A H 0.6254 0.0358 0.3217 0.047 Uiso 1 1 d R U
C26 C 0.6048(5) 0.2075(6) 0.3253(4) 0.0393(15) Uani 1 1 d . .
H26A H 0.6020 0.2121 0.3827 0.047 Uiso 1 1 d R U
C27 C 0.5952(4) 0.3054(5) 0.2805(4) 0.0307(13) Uani 1 1 d . .
C28 C 0.5800(4) 0.4177(5) 0.3214(4) 0.0337(13) Uani 1 1 d . .
C29 C 0.6002(4) 0.2992(6) 0.1975(4) 0.0384(15) Uani 1 1 d . .
H29A H 0.5942 0.3672 0.1657 0.046 Uiso 1 1 d R U
C30 C 0.6132(5) 0.1936(6) 0.1610(4) 0.0386(15) Uani 1 1 d . .
H30A H 0.6174 0.1894 0.1036 0.046 Uiso 1 1 d R U
C31 C 0.7762(5) -0.3300(8) 0.1630(5) 0.065(2) Uani 1 1 d . .
H31A H 0.7355 -0.3648 0.1966 0.078 Uiso 1 1 d R U
C32 C 0.8603(5) -0.3567(9) 0.1746(6) 0.072(3) Uani 1 1 d . .
H32A H 0.8779 -0.4051 0.2183 0.087 Uiso 1 1 d R U
C33 C 0.9185(5) -0.3119(7) 0.1238(5) 0.0542(19) Uani 1 1 d . .
C34 C 0.8910(5) -0.2325(7) 0.0689(5) 0.0584(19) Uani 1 1 d . .
H34A H 0.9302 -0.1933 0.0359 0.070 Uiso 1 1 d R U
C35 C 0.8082(4) -0.2099(8) 0.0621(5) 0.0543(18) Uani 1 1 d . .
H35A H 0.7902 -0.1545 0.0228 0.065 Uiso 1 1 d R U
C36 C 0.6154(5) -0.2667(7) -0.0846(4) 0.0446(17) Uani 1 1 d . .
C37 C 0.6028(4) -0.3420(7) -0.4283(4) 0.0411(16) Uani 1 1 d . .
H37A H 0.5846 -0.4144 -0.4494 0.049 Uiso 1 1 d R U
C38 C 0.6127(4) -0.3251(6) -0.3388(4) 0.0339(13) Uani 1 1 d . .
C39 C 0.5972(4) -0.4136(6) -0.2864(4) 0.0427(16) Uani 1 1 d . .
H39A H 0.5851 -0.4886 -0.3070 0.051 Uiso 1 1 d R U
C40 C 0.6000(4) -0.3948(7) -0.2043(4) 0.0443(16) Uani 1 1 d . .
H40A H 0.5890 -0.4565 -0.1682 0.053 Uiso 1 1 d R U
C41 C 0.6185(4) -0.2872(6) -0.1738(4) 0.0366(14) Uani 1 1 d . .
C42 C 0.6372(4) -0.1996(6) -0.2267(4) 0.0406(15) Uani 1 1 d . .
H42A H 0.6527 -0.1257 -0.2063 0.049 Uiso 1 1 d R U
C43 C 0.6338(4) -0.2194(7) -0.3092(3) 0.0389(13) Uani 1 1 d . .
H43A H 0.6460 -0.1586 -0.3458 0.047 Uiso 1 1 d R U
C44 C 0.4234(5) -0.1346(7) 0.0241(4) 0.0518(19) Uani 1 1 d . .
H44A H 0.4536 -0.1042 -0.0202 0.062 Uiso 1 1 d R U
C45 C 0.4244(4) -0.2136(8) 0.1469(4) 0.0497(16) Uani 1 1 d . .
H45A H 0.4553 -0.2395 0.1936 0.060 Uiso 1 1 d R U
C46 C 0.3367(5) -0.1290(8) 0.0221(5) 0.058(2) Uani 1 1 d . .
H46A H 0.3077 -0.0973 -0.0237 0.070 Uiso 1 1 d R U
C47 C 0.3378(4) -0.2118(8) 0.1493(5) 0.0547(18) Uani 1 1 d . .
H47A H 0.3092 -0.2401 0.1953 0.066 Uiso 1 1 d R U
C48 C 0.2928(4) -0.1693(7) 0.0847(5) 0.0477(17) Uani 1 1 d . .
C49 C 0.1994(5) -0.1674(8) 0.0843(6) 0.061(2) Uani 1 1 d . .
H49A H 0.1783 -0.1805 0.0300 0.073 Uiso 1 1 calc R U
H49B H 0.1793 -0.2289 0.1179 0.073 Uiso 1 1 calc R U
C50 C 0.1032(4) -0.0053(7) 0.0791(4) 0.0513(18) Uani 1 1 d . .
C51 C 0.0866(4) 0.1126(8) 0.1137(4) 0.0499(16) Uani 1 1 d . .
C52 C 0.0044(4) 0.1532(7) 0.1251(5) 0.0515(19) Uani 1 1 d . .
C53 C -0.0675(5) 0.0817(8) 0.1163(7) 0.071(3) Uani 1 1 d . .
H53A H -0.0606 0.0038 0.0997 0.085 Uiso 1 1 d R U
C54 C -0.1455(5) 0.1222(11) 0.1302(8) 0.099(4) Uani 1 1 d . .
H54A H -0.1933 0.0733 0.1238 0.118 Uiso 1 1 d R U
C55 C -0.0899(5) 0.3078(8) 0.1617(6) 0.069(3) Uani 1 1 d . .
H55A H -0.0989 0.3865 0.1752 0.083 Uiso 1 1 d R U
C56 C -0.0075(4) 0.2690(7) 0.1470(4) 0.0489(17) Uani 1 1 d . .
C57 C 0.0638(4) 0.3413(7) 0.1568(5) 0.0500(18) Uani 1 1 d . .
C58 C 0.0563(4) 0.4663(8) 0.1768(5) 0.0546(19) Uani 1 1 d . .
C59 C 0.0101(5) 0.6539(8) 0.1305(7) 0.081(3) Uani 1 1 d . .
H59C H 0.0641 0.6885 0.1376 0.121 Uiso 1 1 d R U
C60 C 0.1416(4) 0.2959(9) 0.1498(6) 0.065(2) Uani 1 1 d . .
H60A H 0.1892 0.3433 0.1614 0.078 Uiso 1 1 d R U
C70 C -0.1124(6) 0.9255(10) 0.3247(9) 0.104(4) Uani 1 1 d . .
H70A H -0.1486 0.8624 0.3121 0.125 Uiso 1 1 d R U
C71 C -0.1471(6) 1.0288(11) 0.3490(10) 0.116(5) Uani 1 1 d . .
H71A H -0.2067 1.0370 0.3496 0.139 Uiso 1 1 d R U
C72 C 0.1612(5) 1.0922(9) 0.3510(6) 0.077(3) Uani 1 1 d . .
H72A H 0.2203 1.0864 0.3434 0.092 Uiso 1 1 d R U
C73 C -0.1557(6) 0.2362(10) 0.1537(8) 0.094(4) Uani 1 1 d . .
H73A H -0.2102 0.2635 0.1669 0.113 Uiso 1 1 d R U

loop_
_atom_site_aniso_label
_atom_site_aniso_U_11
_atom_site_aniso_U_22
_atom_site_aniso_U_33
_atom_site_aniso_U_23
_atom_site_aniso_U_13
_atom_site_aniso_U_12
Cd1 0.0364(2) 0.0276(2) 0.02502(19) -0.00331(17) 0.00166(15) 0.00338(19)
O1 0.077(4) 0.030(2) 0.033(2) -0.002(2) 0.003(2) 0.003(2)
N1 0.046(3) 0.040(3) 0.062(4) -0.006(3) -0.004(3) 0.003(3)
C1 0.048(5) 0.044(5) 0.164(11) -0.023(6) -0.028(6) 0.004(4)
Cd2 0.0395(2) 0.0286(2) 0.02482(19) -0.00411(17) -0.00140(15) 0.00407(19)
O2 0.075(3) 0.031(2) 0.031(2) -0.0099(19) 0.005(2) 0.001(2)
O2W 0.112(5) 0.036(3) 0.035(2) 0.011(2) 0.001(3) -0.004(3)
N2 0.039(3) 0.039(3) 0.041(3) -0.002(2) -0.002(2) 0.009(2)
C2 0.048(5) 0.061(6) 0.153(10) -0.041(6) -0.023(6) 0.010(5)
O3 0.070(3) 0.036(3) 0.032(2) -0.0106(19) 0.007(2) 0.001(2)
N3 0.044(3) 0.042(3) 0.045(3) 0.001(3) -0.002(3) 0.006(3)
O3W 0.133(6) 0.051(3) 0.059(4) 0.004(3) 0.020(4) -0.012(4)
C3 0.036(4) 0.059(5) 0.066(5) -0.010(4) -0.002(3) -0.004(3)
O4 0.068(3) 0.031(2) 0.036(3) -0.005(2) -0.004(2) 0.007(2)
N4 0.035(3) 0.038(3) 0.038(3) -0.003(2) 0.006(2) 0.003(2)
O4W 0.115(6) 0.062(4) 0.076(4) -0.020(3) -0.023(4) -0.008(4)
C4 0.047(4) 0.054(5) 0.092(7) -0.024(4) -0.005(4) -0.012(4)
N5 0.044(3) 0.083(5) 0.062(4) 0.004(4) 0.013(3) 0.021(4)
C5 0.053(5) 0.045(4) 0.100(7) -0.029(4) -0.004(5) -0.004(4)
O5 0.079(4) 0.111(5) 0.060(4) 0.007(4) 0.025(3) 0.041(4)
N6 0.042(3) 0.071(4) 0.061(4) -0.017(4) -0.006(3) 0.017(3)
O6 0.063(4) 0.110(6) 0.063(3) 0.002(4) 0.025(3) 0.019(4)
C6 0.051(4) 0.041(4) 0.054(4) -0.013(3) -0.008(3) 0.009(3)
O7 0.115(5) 0.087(5) 0.030(3) -0.006(3) 0.008(3) -0.007(4)
N7 0.038(3) 0.066(4) 0.080(5) -0.006(4) -0.015(3) 0.007(3)
C7 0.053(4) 0.052(4) 0.052(4) -0.021(3) -0.006(3) 0.003(3)
O8 0.100(5) 0.050(3) 0.025(2) 0.005(2) 0.007(3) 0.011(3)
C8 0.043(4) 0.049(4) 0.068(5) -0.012(4) -0.010(3) -0.002(4)
N8 0.045(4) 0.074(5) 0.074(5) -0.010(4) 0.008(3) 0.007(4)
C9 0.036(3) 0.044(4) 0.056(4) 0.006(3) 0.000(3) -0.001(3)
O9 0.058(3) 0.073(4) 0.084(4) -0.013(3) -0.027(3) 0.004(3)
O10 0.086(4) 0.072(4) 0.059(4) -0.009(3) -0.013(3) -0.001(4)
C10 0.045(4) 0.066(5) 0.067(5) -0.022(4) 0.001(4) 0.017(4)
C11 0.042(4) 0.067(6) 0.090(7) 0.006(5) 0.002(4) 0.000(4)
O11 0.107(5) 0.069(4) 0.035(3) -0.021(3) -0.004(3) -0.015(4)
C12 0.043(4) 0.086(6) 0.049(4) 0.004(4) 0.010(3) 0.017(4)
C13 0.041(4) 0.082(6) 0.053(4) 0.005(4) 0.009(3) 0.013(4)
C14 0.043(5) 0.090(7) 0.094(7) -0.014(6) 0.016(5) 0.004(5)
C15 0.038(4) 0.085(6) 0.055(5) 0.005(4) 0.011(3) 0.012(4)
C16 0.042(4) 0.068(5) 0.061(5) 0.017(4) 0.000(4) 0.007(4)
C17 0.037(3) 0.075(5) 0.060(4) 0.016(5) 0.004(3) 0.007(4)
C18 0.048(5) 0.072(6) 0.117(8) 0.017(6) -0.014(5) 0.014(5)
C19 0.033(4) 0.085(7) 0.135(9) 0.030(7) 0.004(5) 0.021(5)
C20 0.033(4) 0.094(8) 0.065(5) -0.009(5) 0.002(3) 0.015(4)
C21 0.032(4) 0.074(6) 0.085(6) -0.014(5) -0.007(4) 0.009(4)
C22 0.041(4) 0.081(6) 0.089(7) -0.020(5) -0.005(4) -0.002(4)
C23 0.039(3) 0.026(3) 0.035(3) -0.006(2) 0.000(3) 0.000(3)
C24 0.034(3) 0.028(3) 0.027(3) -0.006(2) 0.001(2) -0.002(2)
C25 0.060(4) 0.029(4) 0.029(3) -0.003(3) -0.002(3) 0.004(3)
C26 0.056(4) 0.033(3) 0.028(3) -0.004(3) 0.001(3) 0.000(3)
C27 0.032(3) 0.028(3) 0.032(3) -0.008(2) 0.000(2) 0.001(2)
C28 0.039(3) 0.031(3) 0.030(3) -0.007(3) -0.004(3) 0.004(3)
C29 0.055(4) 0.029(4) 0.032(3) -0.005(3) -0.001(3) 0.005(3)
C30 0.056(4) 0.033(3) 0.027(3) -0.007(3) 0.004(3) 0.001(3)
C31 0.050(4) 0.082(6) 0.062(5) 0.022(4) 0.005(4) 0.006(4)
C32 0.057(5) 0.080(7) 0.080(6) 0.022(5) -0.011(4) 0.015(5)
C33 0.039(4) 0.049(4) 0.075(5) -0.002(4) -0.009(4) 0.001(3)
C34 0.051(4) 0.044(4) 0.080(5) 0.007(4) 0.008(4) 0.000(4)
C35 0.043(4) 0.055(4) 0.065(4) 0.016(4) 0.006(3) 0.007(4)
C36 0.045(4) 0.056(4) 0.032(3) -0.007(3) -0.004(3) 0.013(3)
C37 0.043(4) 0.054(4) 0.026(3) -0.008(3) -0.005(3) 0.009(3)
C38 0.036(3) 0.040(3) 0.025(3) -0.005(2) -0.003(2) 0.003(3)
C39 0.055(4) 0.043(4) 0.029(3) -0.009(3) -0.004(3) 0.000(3)
C40 0.058(4) 0.045(4) 0.030(3) -0.001(3) 0.001(3) 0.002(4)
C41 0.037(3) 0.046(4) 0.027(3) -0.003(3) -0.005(2) 0.009(3)
C42 0.045(3) 0.038(4) 0.039(3) -0.007(3) -0.003(3) 0.000(3)
C43 0.049(3) 0.038(3) 0.030(3) 0.002(3) 0.001(2) 0.002(4)
C44 0.049(4) 0.066(5) 0.040(4) 0.010(4) 0.004(3) 0.001(4)
C45 0.048(4) 0.060(4) 0.041(3) 0.000(4) 0.008(3) 0.014(4)
C46 0.046(4) 0.072(5) 0.057(5) 0.002(4) -0.011(4) 0.009(4)
C47 0.045(4) 0.061(5) 0.060(4) 0.001(4) 0.020(3) 0.003(4)
C48 0.041(4) 0.048(4) 0.054(4) -0.011(3) 0.003(3) 0.003(3)
C49 0.041(4) 0.061(5) 0.080(6) -0.015(4) 0.002(4) 0.002(4)
C50 0.037(4) 0.064(5) 0.053(4) 0.004(4) 0.001(3) 0.000(3)
C51 0.034(3) 0.060(4) 0.057(4) 0.003(4) -0.002(3) 0.007(4)
C52 0.031(3) 0.064(5) 0.059(4) 0.010(4) 0.003(3) -0.002(3)
C53 0.039(4) 0.061(5) 0.114(8) 0.005(5) 0.009(4) -0.008(4)
C54 0.041(4) 0.077(7) 0.179(12) -0.001(9) 0.021(6) -0.006(6)
C55 0.040(4) 0.061(6) 0.108(7) 0.000(5) 0.012(4) 0.002(4)
C56 0.034(3) 0.059(5) 0.054(4) 0.011(4) 0.003(3) 0.001(4)
C57 0.035(4) 0.064(5) 0.050(4) -0.005(4) -0.006(3) 0.000(3)
C58 0.036(4) 0.068(5) 0.060(5) -0.003(4) -0.003(3) -0.003(4)
C59 0.039(4) 0.064(6) 0.138(10) 0.000(6) -0.021(5) -0.003(4)
C60 0.029(3) 0.075(6) 0.090(6) -0.014(5) -0.011(3) -0.001(4)
C70 0.047(5) 0.079(8) 0.185(13) 0.024(8) -0.033(7) -0.006(5)
C71 0.042(5) 0.079(8) 0.225(17) 0.033(9) 0.005(7) 0.013(6)
C72 0.039(4) 0.096(8) 0.097(7) -0.009(6) 0.022(4) 0.013(5)
C73 0.036(4) 0.087(8) 0.159(11) 0.001(7) 0.025(6) 0.001(5)

loop_
_atom_type_symbol
_atom_type_description
_atom_type_scat_dispersion_real
_atom_type_scat_dispersion_imag
_atom_type_scat_source
C C 0.0033 0.0016 'International Tables Vol C Tables 4.2.6.8 and 6.1.1.4'
H H 0.0000 0.0000 'International Tables Vol C Tables 4.2.6.8 and 6.1.1.4'
N N 0.0061 0.0033 'International Tables Vol C Tables 4.2.6.8 and 6.1.1.4'
O O 0.0106 0.0060 'International Tables Vol C Tables 4.2.6.8 and 6.1.1.4'
Cd Cd -0.8075 1.2024 'International Tables Vol C Tables 4.2.6.8 and 6.1.1.4'

loop_
_geom_angle_atom_site_label_1
_geom_angle_atom_site_label_2
_geom_angle_atom_site_label_3
_geom_angle
_geom_angle_site_symmetry_1
_geom_angle_site_symmetry_3
O1W Cd1 N3 88.05(19) . .
O1W Cd1 N4 85.47(18) . .
N3 Cd1 N4 165.64(19) . .
O1W Cd1 O2 150.24(16) . .
N3 Cd1 O2 90.4(2) . .
N4 Cd1 O2 88.95(19) . .
O1W Cd1 O12 130.1(2) . .
N3 Cd1 O12 90.2(2) . .
N4 Cd1 O12 103.80(19) . .
O2 Cd1 O12 79.65(18) . .
O1W Cd1 O7 78.1(2) . .
N3 Cd1 O7 100.0(2) . .
N4 Cd1 O7 91.2(2) . .
O2 Cd1 O7 131.28(19) . .
O12 Cd1 O7 53.1(2) . .
O1W Cd1 O1 96.82(17) . .
N3 Cd1 O1 84.90(19) . .
N4 Cd1 O1 83.17(18) . .
O2 Cd1 O1 53.46(15) . .
O12 Cd1 O1 132.71(18) . .
O7 Cd1 O1 172.8(2) . .
C23 O1 Cd1 90.3(4) . .
C5 N1 C1 116.3(7) . .
C5 N1 Cd2 120.8(5) . .
C1 N1 Cd2 122.9(5) . .
N1 C1 C2 123.1(8) . .
N2 Cd2 O2W 88.8(2) . .
N2 Cd2 N1 170.5(2) . .
O2W Cd2 N1 85.0(2) . .
N2 Cd2 O3 93.50(19) . .
O2W Cd2 O3 150.73(16) . .
N1 Cd2 O3 88.46(19) . .
N2 Cd2 O11 94.6(2) . .
O2W Cd2 O11 131.06(19) . .
N1 Cd2 O11 94.9(2) . .
O3 Cd2 O11 77.88(18) . .
N2 Cd2 O8 98.2(2) . 1_566
O2W Cd2 O8 77.49(17) . 1_566
N1 Cd2 O8 87.5(2) . 1_566
O3 Cd2 O8 130.76(16) . 1_566
O11 Cd2 O8 53.67(18) . 1_566
N2 Cd2 O4 90.50(18) . .
O2W Cd2 O4 97.05(17) . .
N1 Cd2 O4 83.1(2) . .
O3 Cd2 O4 53.79(16) . .
O11 Cd2 O4 131.63(18) . .
O8 Cd2 O4 169.6(2) 1_566 .
C23 O2 Cd1 93.7(4) . .
C7 N2 C6 117.2(6) . .
C7 N2 Cd2 123.6(5) . .
C6 N2 Cd2 118.7(4) . .
C3 C2 C1 119.5(8) . .
C28 O3 Cd2 93.0(4) . .
C35 N3 C31 116.7(6) . .
C35 N3 Cd1 119.6(5) . .
C31 N3 Cd1 123.7(5) . .
C2 C3 C4 117.8(7) . .
C2 C3 C22 122.0(8) . 1_645
C4 C3 C22 120.1(7) . 1_645
C28 O4 Cd2 90.2(3) . .
C45 N4 C44 117.1(6) . .
C45 N4 Cd1 120.1(5) . .
C44 N4 Cd1 122.6(5) . .
C3 C4 C5 119.3(7) . .
C12 N5 C11 122.0(7) . .
N1 C5 C4 123.6(8) . .
C50 N6 C49 123.8(7) . .
N2 C6 C8 122.8(7) . .
C36 O7 Cd1 92.6(5) . .
C58 N7 C59 123.7(8) . .
N2 C7 C10 122.9(7) . .
C37 O8 Cd2 91.9(4) . 1_544
C6 C8 C9 119.8(7) . .
C20 N8 C22 122.3(8) . .
C10 C9 C8 117.6(6) . .
C10 C9 C11 123.3(7) . .
C8 C9 C11 119.0(7) . .
C9 C10 C7 119.7(7) . .
N5 C11 C9 114.2(7) . .
C37 O11 Cd2 92.4(5) 1_566 .
O5 C12 N5 121.0(9) . .
O5 C12 C13 122.7(8) . .
N5 C12 C13 116.2(7) . .
C36 O12 Cd1 91.2(5) . .
C72 C13 C16 120.0(8) . .
C72 C13 C12 118.2(7) . .
C16 C13 C12 121.8(9) . .
C15 C14 C72 119.4(10) . .
C14 C15 C17 121.0(9) . .
C14 C15 C20 118.3(9) . .
C17 C15 C20 120.4(7) . .
C17 C16 C18 119.4(8) . .
C17 C16 C13 118.1(8) . .
C18 C16 C13 122.5(9) . .
C15 C17 C16 119.3(7) . .
C15 C17 C19 123.1(9) . .
C16 C17 C19 117.6(9) . .
C70 C18 C16 120.8(10) . .
C71 C19 C17 120.3(11) . .
O6 C20 N8 122.5(9) . .
O6 C20 C15 120.6(9) . .
N8 C20 C15 116.9(7) . .
C60 C21 C51 121.0(7) . .
N8 C22 C3 115.1(7) . 1_465
O1 C23 O2 122.0(6) . .
O1 C23 C24 120.3(5) . .
O2 C23 C24 117.6(5) . .
C30 C24 C25 119.2(6) . .
C30 C24 C23 119.9(5) . .
C25 C24 C23 120.8(6) . .
C26 C25 C24 119.7(6) . .
C27 C26 C25 121.4(6) . .
C26 C27 C29 119.2(6) . .
C26 C27 C28 120.1(5) . .
C29 C27 C28 120.7(5) . .
O3 C28 O4 121.7(6) . .
O3 C28 C27 118.5(6) . .
O4 C28 C27 119.7(5) . .
C27 C29 C30 119.5(6) . .
C24 C30 C29 120.9(6) . .
N3 C31 C32 121.9(8) . .
C33 C32 C31 119.7(8) . .
C34 C33 C32 117.1(7) . .
C34 C33 C59 121.5(8) . 1_645
C32 C33 C59 121.3(8) . 1_645
C35 C34 C33 119.3(8) . .
N3 C35 C34 124.9(8) . .
O7 C36 O12 123.1(7) . .
O7 C36 C41 120.9(7) . .
O12 C36 C41 116.0(7) . .
O8 C37 O11 122.0(6) . 1_544
O8 C37 C38 119.7(7) . .
O11 C37 C38 118.4(7) 1_544 .
C43 C38 C39 119.8(5) . .
C43 C38 C37 119.6(6) . .
C39 C38 C37 120.6(6) . .
C38 C39 C40 120.1(6) . .
C39 C40 C41 120.6(7) . .
C40 C41 C42 119.0(6) . .
C40 C41 C36 119.6(6) . .
C42 C41 C36 121.4(6) . .
C41 C42 C43 119.9(6) . .
C38 C43 C42 120.6(6) . .
N4 C44 C46 122.9(7) . .
N4 C45 C47 123.2(7) . .
C48 C46 C44 120.1(7) . .
C48 C47 C45 119.3(7) . .
C46 C48 C47 117.1(7) . .
C46 C48 C49 121.9(7) . .
C47 C48 C49 121.0(7) . .
N6 C49 C48 111.8(7) . .
O9 C50 N6 123.1(8) . .
O9 C50 C51 122.1(7) . .
N6 C50 C51 114.8(7) . .
C21 C51 C52 119.8(8) . .
C21 C51 C50 118.3(6) . .
C52 C51 C50 121.7(7) . .
C56 C52 C51 119.1(7) . .
C56 C52 C53 118.3(7) . .
C51 C52 C53 122.6(8) . .
C54 C53 C52 121.3(9) . .
C53 C54 C73 119.5(9) . .
C73 C55 C56 120.7(9) . .
C52 C56 C55 118.6(7) . .
C52 C56 C57 119.0(6) . .
C55 C56 C57 122.3(8) . .
C60 C57 C56 119.3(8) . .
C60 C57 C58 118.4(7) . .
C56 C57 C58 122.3(7) . .
O10 C58 N7 122.6(8) . .
O10 C58 C57 120.5(7) . .
N7 C58 C57 116.8(7) . .
N7 C59 C33 111.7(7) . 1_465
C57 C60 C21 121.7(8) . .
C18 C70 C71 119.8(11) . .
C19 C71 C70 122.0(9) . .
C13 C72 C14 121.5(8) . .
C55 C73 C54 121.5(9) . .

loop_
_geom_bond_atom_site_label_1
_geom_bond_atom_site_label_2
_geom_bond_distance
_geom_bond_site_symmetry_2
Cd1 O1W 2.322(6) .
Cd1 N3 2.327(6) .
Cd1 N4 2.347(5) .
Cd1 O2 2.381(4) .
Cd1 O12 2.427(6) .
Cd1 O7 2.429(6) .
Cd1 O1 2.459(5) .
O1 C23 1.239(8) .
N1 C5 1.319(10) .
N1 C1 1.332(10) .
N1 Cd2 2.349(6) .
C1 C2 1.384(12) .
Cd2 N2 2.313(5) .
Cd2 O2W 2.337(5) .
Cd2 O3 2.397(5) .
Cd2 O11 2.413(6) .
Cd2 O8 2.443(5) 1_566
Cd2 O4 2.454(5) .
O2 C23 1.251(7) .
N2 C7 1.337(9) .
N2 C6 1.344(9) .
C2 C3 1.353(12) .
O3 C28 1.254(7) .
N3 C35 1.318(9) .
N3 C31 1.335(10) .
C3 C4 1.362(12) .
C3 C22 1.516(11) 1_645
O4 C28 1.259(8) .
N4 C45 1.315(8) .
N4 C44 1.316(9) .
C4 C5 1.381(11) .
N5 C12 1.331(11) .
N5 C11 1.448(11) .
O5 C12 1.222(9) .
N6 C50 1.333(9) .
N6 C49 1.438(11) .
O6 C20 1.243(10) .
C6 C8 1.372(10) .
O7 C36 1.205(10) .
N7 C58 1.325(10) .
N7 C59 1.439(13) .
C7 C10 1.386(11) .
O8 C37 1.236(9) .
O8 Cd2 2.443(5) 1_544
C8 C9 1.390(10) .
N8 C20 1.336(12) .
N8 C22 1.444(12) .
C9 C10 1.366(10) .
C9 C11 1.521(10) .
O9 C50 1.210(9) .
O10 C58 1.230(9) .
O11 C37 1.271(10) 1_566
C12 C13 1.489(12) .
O12 C36 1.265(9) .
C13 C72 1.358(13) .
C13 C16 1.420(11) .
C14 C15 1.365(11) .
C14 C72 1.396(14) .
C15 C17 1.403(13) .
C15 C20 1.490(13) .
C16 C17 1.419(13) .
C16 C18 1.420(13) .
C17 C19 1.430(10) .
C18 C70 1.349(13) .
C19 C71 1.349(17) .
C21 C60 1.378(13) .
C21 C51 1.370(11) .
C22 C3 1.516(11) 1_465
C23 C24 1.511(8) .
C24 C30 1.371(9) .
C24 C25 1.394(8) .
C25 C26 1.379(9) .
C26 C27 1.374(9) .
C27 C29 1.388(8) .
C27 C28 1.503(8) .
C29 C30 1.396(9) .
C31 C32 1.391(11) .
C32 C33 1.376(12) .
C33 C34 1.370(12) .
C33 C59 1.521(11) 1_645
C34 C35 1.355(10) .
C36 C41 1.507(9) .
C37 O11 1.271(10) 1_544
C37 C38 1.508(8) .
C38 C43 1.371(10) .
C38 C39 1.380(9) .
C39 C40 1.384(8) .
C40 C41 1.388(10) .
C41 C42 1.389(9) .
C42 C43 1.393(8) .
C44 C46 1.389(10) .
C45 C47 1.389(9) .
C46 C48 1.355(11) .
C47 C48 1.375(11) .
C48 C49 1.496(10) .
C50 C51 1.521(12) .
C51 C52 1.416(9) .
C52 C56 1.418(12) .
C52 C53 1.428(11) .
C53 C54 1.361(12) .
C54 C73 1.402(16) .
C55 C73 1.350(13) .
C55 C56 1.423(10) .
C56 C57 1.427(10) .
C57 C60 1.362(10) .
C57 C58 1.506(12) .
C59 C33 1.521(11) 1_465
C70 C71 1.395(18) .
